data_4323902
loop_
_publ_author_name
'Mark A. Andrews'
'George L. Gould'
'Wim T. Klooster'
'Kristina S. Koenig'
'Eric J. Voss'

_publ_contact_author
;     Dr Mark A. Andrews
      Chemistry Department
      Brookhaven National Laboratory
      Upton, NY 11973-5000
      USA
;
_publ_contact_author_email maa@bnl.gov
_publ_contact_author_fax '516 344 5815'
_publ_contact_author_phone '516 344 4347'
_publ_section_title
;
 Syntheses, Spectra, and Structures of (Diphosphine)platinum(II) Carbonate
 Complexes
;
_journal_name_full 'Inorganic Chemistry'
_journal_page_first 5478
_journal_page_last 5483
_journal_paper_doi 10.1021/ic9603159
_journal_volume 35
_journal_year 1996
_chemical_formula_sum 'C28 H26 O3 P2 Pt'
_chemical_formula_weight 667.56
_chemical_name_systematic
;
(dppp)Pt(CO3)
;
_space_group_IT_number 14
_symmetry_cell_setting monoclinic
_symmetry_space_group_name_Hall '-P 2ybc'
_symmetry_space_group_name_H-M 'P 1 21/c 1'
_cell_angle_alpha 90.0
_cell_angle_beta 122.69(6)
_cell_angle_gamma 90.0
_cell_formula_units_Z 4
_cell_length_a 10.362(8)
_cell_length_b 14.743(6)
_cell_length_c 19.183(10)
_cell_measurement_reflns_used 25
_cell_measurement_temperature 200
_cell_measurement_theta_max 10
_cell_measurement_theta_min 8
_cell_volume 2466(3)
_computing_cell_refinement 'CAD-4 package'
_computing_data_collection 'CAD-4 package'
_computing_data_reduction MOLEN
_computing_structure_refinement POP
_computing_structure_solution 'MITHRIL, SHELX76'
_diffrn_ambient_temperature 200
_diffrn_measurement_device 'Enraf-Nonius CAD-4'
_diffrn_measurement_method \q/2\q
_diffrn_radiation_monochromator graphite
_diffrn_radiation_source xray_tube
_diffrn_radiation_type 'Molybdinum K\a'
_diffrn_radiation_wavelength 0.71069
_diffrn_reflns_av_R_equivalents .012
_diffrn_reflns_limit_h_max 0
_diffrn_reflns_limit_h_min -19
_diffrn_reflns_limit_k_max 13
_diffrn_reflns_limit_k_min 0
_diffrn_reflns_limit_l_max 21
_diffrn_reflns_limit_l_min -21
_diffrn_reflns_number 7244
_diffrn_reflns_theta_max 28
_diffrn_reflns_theta_min 2
_diffrn_standards_decay_% 0
_diffrn_standards_interval_time 60
_diffrn_standards_number 3
_exptl_absorpt_coefficient_mu 6.144
_exptl_absorpt_correction_T_max .999
_exptl_absorpt_correction_T_min .762
_exptl_absorpt_correction_type psi-scan
_exptl_crystal_colour colorless
_exptl_crystal_density_diffrn 1.798
_exptl_crystal_density_meas yes
_exptl_crystal_density_method calculated
_exptl_crystal_description needle
_exptl_crystal_F_000 1304
_exptl_crystal_size_max 0.45
_exptl_crystal_size_mid 0.13
_exptl_crystal_size_min 0.05
_refine_diff_density_max '2 % of maximum'
_refine_diff_density_min '2 % of maximum'
_refine_ls_abs_structure_details ' ?'
_refine_ls_extinction_method none
_refine_ls_goodness_of_fit_obs 1.889
_refine_ls_hydrogen_treatment noref
_refine_ls_matrix_type full
_refine_ls_number_constraints 0
_refine_ls_number_parameters 307
_refine_ls_number_reflns 3519
_refine_ls_number_restraints 0
_refine_ls_R_factor_obs .0781
_refine_ls_shift/esd_max .01
_refine_ls_structure_factor_coef F
_refine_ls_weighting_details 'w = 1/(s^2(F)+0.0004F^2)'
_refine_ls_weighting_scheme calc
_refine_ls_wR_factor_obs .0766
_reflns_number_observed 3519
_reflns_number_total 5955
_reflns_observed_criterion >3sigma
_cod_data_source_file ic9603159_2.cif
_cod_data_source_block PtCO3
_cod_depositor_comments
;
The following automatic conversions were performed:

'_refine_ls_weighting_scheme' value '1/(s^2(F)+0.0004F^2)' was
changed to 'calc'. New tag '_refine_ls_weighting_details' was
created. The value of the new tag was set to 'w =
1/(s^2(F)+0.0004F^2)'.

Automatic conversion script
Id: cif_fix_values 3143 2015-03-26 13:38:13Z robertas 
;
_cod_original_cell_volume 2466.3(14)
_cod_database_code 4323902

loop_
_symmetry_equiv_pos_as_xyz
x,y,z
-x,1/2+y,1/2-z
-x,-y,-z
x,1/2-y,1/2+z

loop_
_atom_site_aniso_label
_atom_site_aniso_U_11
_atom_site_aniso_U_22
_atom_site_aniso_U_33
_atom_site_aniso_U_12
_atom_site_aniso_U_13
_atom_site_aniso_U_23
_atom_site_aniso_type_symbol
Pt 0.0142(3) 0.0167(3) 0.0074(3) 0.0001(4) 0.0030(2) 0.0010(4) Pt
P1 0.025(3) 0.024(2) 0.020(2) -0.003(2) 0.010(2) -0.001(2) P
P2 0.024(2) 0.023(2) 0.021(2) -0.002(2) 0.011(2) -0.002(2) P
O1 0.029(6) 0.032(7) 0.036(7) 0.003(7) 0.018(6) -0.002(7) O
O2 0.020(6) 0.023(6) 0.030(6) -0.007(5) 0.005(5) -0.012(5) O
C1 0.022(10) 0.039(12) 0.032(11) -0.007(8) 0.016(9) 0.000(8) C
O3 0.024(6) 0.050(9) 0.017(6) -0.001(7) 0.001(5) 0.002(6) O
C2 0.031(11) 0.024(9) 0.019(9) 0.011(8) 0.004(8) 0.001(7) C
C3 0.033(11) 0.047(11) 0.014(9) 0.001(9) 0.015(9) -0.007(8) C
C4 0.020(9) 0.030(10) 0.018(9) -0.002(8) 0.001(8) 0.000(7) C
C11 0.019(9) 0.019(8) 0.024(9) -0.004(6) 0.006(8) -0.004(7) C
C12 0.039(11) 0.035(11) 0.023(9) 0.006(10) 0.006(8) 0.006(9) C
C13 0.046(13) 0.057(15) 0.028(11) 0.007(10) 0.022(10) -0.002(9) C
C14 0.043(11) 0.052(12) 0.030(10) 0.009(12) 0.027(9) 0.010(11) C
C15 0.030(12) 0.051(13) 0.047(14) -0.005(9) 0.020(11) 0.007(10) C
C16 0.040(13) 0.063(14) 0.027(11) -0.005(11) 0.023(11) -0.001(10) C
C21 0.013(9) 0.037(10) 0.018(9) 0.005(7) 0.006(7) -0.001(7) C
C22 0.061(15) 0.022(10) 0.045(13) -0.008(9) 0.031(12) -0.002(9) C
C23 0.066(16) 0.026(10) 0.030(12) -0.009(10) 0.023(11) 0.006(8) C
C24 0.038(12) 0.038(11) 0.031(12) 0.010(9) 0.013(10) 0.016(9) C
C25 0.045(13) 0.036(12) 0.035(12) 0.006(10) 0.011(11) 0.005(9) C
C26 0.031(11) 0.047(11) 0.019(10) 0.006(9) 0.011(9) 0.006(8) C
C31 0.037(11) 0.028(9) 0.022(10) 0.010(8) 0.020(9) 0.007(7) C
C32 0.025(10) 0.026(9) 0.026(10) -0.009(8) 0.009(8) 0.004(8) C
C33 0.036(12) 0.042(12) 0.021(10) 0.001(9) 0.005(9) 0.000(8) C
C34 0.040(12) 0.048(12) 0.017(10) 0.004(10) 0.005(9) 0.012(9) C
C35 0.072(18) 0.040(13) 0.047(15) 0.015(12) 0.026(14) 0.005(11) C
C36 0.045(12) 0.033(11) 0.028(11) 0.008(9) 0.017(10) -0.015(8) C
C41 0.041(12) 0.024(9) 0.019(10) -0.001(8) 0.009(9) 0.007(7) C
C42 0.057(15) 0.029(11) 0.028(12) 0.004(10) 0.003(11) 0.010(9) C
C43 0.094(20) 0.024(11) 0.041(14) 0.016(12) 0.031(14) 0.009(10) C
C44 0.062(16) 0.029(11) 0.031(12) -0.006(11) 0.008(12) 0.001(9) C
C45 0.043(13) 0.033(11) 0.036(12) 0.006(10) 0.009(11) 0.011(9) C
C46 0.057(15) 0.041(12) 0.019(11) 0.017(11) 0.003(11) -0.003(9) C

loop_
_atom_site_label
_atom_site_fract_x
_atom_site_fract_y
_atom_site_fract_z
_atom_site_U_iso_or_equiv
_atom_site_thermal_displace_type
_atom_site_calc_flag
_atom_site_calc_attached_atom
_atom_site_type_symbol
Pt 0.6653(1) 0.2988(1) 0.1774(1) ? Uij ? ? Pt
P1 0.9120(5) 0.2628(3) 0.2478(3) ? Uij ? ? P
P2 0.6932(5) 0.4264(3) 0.2450(3) ? Uij ? ? P
O1 0.4296(13) 0.3023(9) 0.0996(7) ? Uij ? ? O
O2 0.5713(12) 0.1911(8) 0.0950(7) ? Uij ? ? O
C1 0.4303(20) 0.2238(12) 0.0632(11) ? Uij ? ? C
O3 0.3135(13) 0.1884(9) 0.0059(7) ? Uij ? ? O
C2 1.0522(21) 0.3449(12) 0.3167(10) ? Uij ? ? C
C3 1.0041(21) 0.4049(13) 0.3660(10) ? Uij ? ? C
C4 0.8840(19) 0.4769(11) 0.3081(10) ? Uij ? ? C
C11 0.9787(19) 0.2326(10) 0.1791(10) ? Uij ? ? C
C12 0.8753(21) 0.1926(13) 0.1018(11) ? Uij ? ? C
C13 0.9271(24) 0.1754(14) 0.0482(12) ? Uij ? ? C
C14 1.0738(22) 0.1956(15) 0.0698(11) ? Uij ? ? C
C15 1.1758(23) 0.2355(14) 0.1462(14) ? Uij ? ? C
C16 1.1276(24) 0.2528(15) 0.2019(12) ? Uij ? ? C
C21 0.9424(19) 0.1616(12) 0.3080(10) ? Uij ? ? C
C22 0.8401(25) 0.0871(12) 0.2649(13) ? Uij ? ? C
C23 0.8653(25) 0.0065(12) 0.3091(12) ? Uij ? ? C
C24 0.9852(23) -0.0005(13) 0.3933(12) ? Uij ? ? C
C25 1.0764(25) 0.0723(14) 0.4331(12) ? Uij ? ? C
C26 1.0606(22) 0.1568(13) 0.3923(11) ? Uij ? ? C
C31 0.6206(21) 0.4165(11) 0.3112(10) ? Uij ? ? C
C32 0.5636(21) 0.3352(12) 0.3175(11) ? Uij ? ? C
C33 0.5005(23) 0.3275(13) 0.3692(11) ? Uij ? ? C
C34 0.5003(23) 0.4028(14) 0.4131(11) ? Uij ? ? C
C35 0.5610(29) 0.4861(15) 0.4063(14) ? Uij ? ? C
C36 0.6230(23) 0.4945(13) 0.3570(12) ? Uij ? ? C
C41 0.5749(22) 0.5115(12) 0.1643(11) ? Uij ? ? C
C42 0.6281(26) 0.5434(13) 0.1176(12) ? Uij ? ? C
C43 0.5284(31) 0.6004(13) 0.0482(13) ? Uij ? ? C
C44 0.3909(28) 0.6246(13) 0.0356(13) ? Uij ? ? C
C45 0.3392(24) 0.5953(13) 0.0837(12) ? Uij ? ? C
C46 0.4363(26) 0.5368(14) 0.1543(12) ? Uij ? ? C
H2a 1.0753 0.3859 0.2832 ? ? calc C2 H
H2b 1.1483 0.3118 0.3574 ? ? calc C2 H
H3a 1.0966 0.4364 0.4121 ? ? calc C3 H
H3b 0.9586 0.3655 0.3898 ? ? calc C3 H
H4a 0.9147 0.5025 0.2709 ? ? calc C4 H
H4b 0.8810 0.5268 0.3425 ? ? calc C4 H
H12 0.7682 0.1780 0.0854 ? ? calc C12 H
H13 0.8536 0.1470 -0.0068 ? ? calc C13 H
H14 1.1104 0.1835 0.0319 ? ? calc C14 H
H15 1.2825 0.2502 0.1619 ? ? calc C15 H
H16 1.2009 0.2814 0.2568 ? ? calc C16 H
H22 0.7562 0.0905 0.2050 ? ? calc C22 H
H23 0.7941 -0.0454 0.2792 ? ? calc C23 H
H24 1.0032 -0.0581 0.4248 ? ? calc C24 H
H25 1.1613 0.0674 0.4927 ? ? calc C25 H
H26 1.1277 0.2103 0.4216 ? ? calc C26 H
H32 0.5620 0.2810 0.2857 ? ? calc C32 H
H33 0.4589 0.2682 0.3738 ? ? calc C33 H
H34 0.4570 0.3975 0.4486 ? ? calc C34 H
H35 0.5608 0.5401 0.4378 ? ? calc C35 H
H36 0.6658 0.5533 0.3522 ? ? calc C36 H
H42 0.7276 0.5253 0.1248 ? ? calc C42 H
H43 0.5674 0.6238 0.0140 ? ? calc C43 H
H44 0.3215 0.6643 -0.0128 ? ? calc C44 H
H45 0.2379 0.6131 0.0745 ? ? calc C45 H
H46 0.3984 0.5153 0.1896 ? ? calc C46 H

loop_
_atom_type_symbol
_atom_type_description
_atom_type_scat_dispersion_real
_atom_type_scat_dispersion_imag
_atom_type_scat_source
Pt ? -5.233 6.925 International_Tables_Vol_IV_Ta.3.1
P ? .090 .095 International_Tables_Vol_IV_Ta.3.1
O ? .008 .006 International_Tables_Vol_IV_Ta.3.1
C ? .002 .002 International_Tables_Vol_IV_Ta.3.1
H ? .000 .000 International_Tables_Vol_IV_Ta.3.1

loop_
_geom_angle_atom_site_label_1
_geom_angle_atom_site_label_2
_geom_angle_atom_site_label_3
_geom_angle
_geom_angle_site_symmetry_1
_geom_angle_site_symmetry_2
_geom_angle_site_symmetry_3
_geom_angle_publ_flag
P1 Pt P2 96.0(2) . . . yes
P1 Pt O1 166.4(4) . . . yes
P1 Pt O2 101.1(3) . . . yes
P2 Pt O1 97.5(4) . . . yes
P2 Pt O2 162.9(3) . . . yes
O1 Pt O2 65.3(5) . . . yes
Pt P1 C2 119.6(7) . . . yes
Pt P1 C11 112.1(5) . . . yes
Pt P1 C21 109.5(7) . . . yes
C2 P1 C11 102.8(10) . . . yes
C2 P1 C21 107.0(7) . . . yes
C11 P1 C21 104.7(9) . . . yes
Pt P2 C4 119.1(7) . . . yes
Pt P2 C31 111.9(6) . . . yes
Pt P2 C41 105.6(6) . . . yes
C4 P2 C31 106.3(9) . . . yes
C4 P2 C41 105.6(8) . . . yes
C31 P2 C41 107.8(10) . . . yes
Pt O1 C1 91.1(10) . . . yes
Pt O2 C1 91.0(10) . . . yes
O1 C1 O2 112.5(13) . . . yes
O1 C1 O3 123.2(17) . . . yes
O2 C1 O3 124.3(18) . . . yes
P1 C2 C3 115.5(15) . . . yes
C2 C3 C4 110.3(15) . . . yes
P2 C4 C3 111.0(12) . . . yes
P1 C11 C12 119.3(16) . . . yes
P1 C11 C16 120.3(14) . . . yes
C12 C11 C16 120.3(22) . . . yes
C11 C12 C13 118.0(19) . . . yes
C12 C13 C14 122.2(17) . . . yes
C13 C14 C15 119.7(24) . . . yes
C14 C15 C16 119.4(21) . . . yes
C11 C16 C15 120.4(17) . . . yes
P1 C21 C22 116.3(12) . . . yes
P1 C21 C26 121.3(13) . . . yes
C22 C21 C26 122.4(17) . . . yes
C21 C22 C23 117.5(15) . . . yes
C22 C23 C24 121.0(17) . . . yes
C23 C24 C25 120.0(18) . . . yes
C24 C25 C26 122.7(16) . . . yes
C21 C26 C25 116.3(16) . . . yes
P2 C31 C32 119.9(16) . . . yes
P2 C31 C36 119.4(16) . . . yes
C32 C31 C36 120.8(23) . . . yes
C31 C32 C33 120.0(19) . . . yes
C32 C33 C34 119.8(19) . . . yes
C33 C34 C35 119.3(26) . . . yes
C34 C35 C36 121.6(22) . . . yes
C31 C36 C35 118.4(19) . . . yes
P2 C41 C42 117.6(17) . . . yes
P2 C41 C46 117.7(18) . . . yes
C42 C41 C46 124.7(17) . . . yes
C41 C42 C43 117.9(25) . . . yes
C42 C43 C44 118.6(28) . . . yes
C43 C44 C45 123.7(19) . . . yes
C44 C45 C46 119.3(23) . . . yes
C41 C46 C45 115.5(24) . . . yes

loop_
_geom_bond_atom_site_label_1
_geom_bond_atom_site_label_2
_geom_bond_distance
_geom_bond_site_symmetry_1
_geom_bond_site_symmetry_2
_geom_bond_publ_flag
Pt P1 2.216(5) . . yes
Pt P2 2.214(5) . . yes
Pt O1 2.063(11) . . yes
Pt O2 2.075(11) . . yes
P1 C2 1.802(16) . . yes
P1 C11 1.842(25) . . yes
P1 C21 1.807(19) . . yes
P2 C4 1.828(17) . . yes
P2 C31 1.798(26) . . yes
P2 C41 1.850(17) . . yes
C1 O1 1.354(24) . . yes
C1 O2 1.332(22) . . yes
C1 O3 1.228(18) . . yes
C2 C3 1.561(33) . . yes
C3 C4 1.554(23) . . yes
C11 C12 1.407(22) . . yes
C11 C16 1.390(32) . . yes
C12 C13 1.416(39) . . yes
C13 C14 1.375(34) . . yes
C14 C15 1.393(26) . . yes
C15 C16 1.425(42) . . yes
C21 C22 1.438(24) . . yes
C21 C26 1.408(21) . . yes
C22 C23 1.401(28) . . yes
C23 C24 1.412(24) . . yes
C24 C25 1.360(27) . . yes
C25 C26 1.432(29) . . yes
C31 C32 1.370(27) . . yes
C31 C36 1.439(29) . . yes
C32 C33 1.459(38) . . yes
C33 C34 1.393(31) . . yes
C34 C35 1.417(34) . . yes
C35 C36 1.408(45) . . yes
C41 C42 1.363(39) . . yes
C41 C46 1.393(37) . . yes
C42 C43 1.436(26) . . yes
C43 C44 1.357(44) . . yes
C44 C45 1.364(43) . . yes
C45 C46 1.454(25) . . yes

loop_
_geom_contact_atom_site_label_1
_geom_contact_atom_site_label_2
_geom_contact_distance
_geom_contact_site_symmetry_1
_geom_contact_site_symmetry_2
_geom_contact_publ_flag
? ? ? ? ? ?

loop_
_geom_torsion_atom_site_label_1
_geom_torsion_atom_site_label_2
_geom_torsion_atom_site_label_3
_geom_torsion_atom_site_label_4
_geom_torsion
_geom_torsion_site_symmetry_1
_geom_torsion_site_symmetry_2
_geom_torsion_site_symmetry_3
_geom_torsion_site_symmetry_4
_geom_torsion_publ_flag
? ? ? ? ? ? ? ? ? ?
